data_7017992
loop_
_publ_author_name
'Cox, Nicola M.'
'Harding, Lindsay P.'
'Jones, Jennifer E.'
'Pope, Simon J. A.'
'Rice, Craig R.'
'Adams, Harry'

_publ_section_title
;
 Probing solution behaviour of metallosupramolecular complexes using
 pyrene fluorescence.
;
_journal_issue 5
_journal_name_full 'Dalton transactions (Cambridge, England : 2003)'
_journal_page_first 1568
_journal_page_last 1573
_journal_paper_doi 10.1039/c1dt11831e
_journal_volume 41
_journal_year 2012
_chemical_formula_sum 'C101 H63 Cl2 Cu2 N9 O12 S4'
_chemical_formula_weight 1920.82
_chemical_name_systematic
;
?
;
_space_group_IT_number 14
_symmetry_cell_setting monoclinic
_symmetry_space_group_name_Hall '-P 2yn'
_symmetry_space_group_name_H-M 'P 1 21/n 1'
_atom_sites_solution_hydrogens geom
_atom_sites_solution_primary direct
_atom_sites_solution_secondary difmap
_audit_creation_method SHELXL-97
_cell_angle_alpha 90.00
_cell_angle_beta 98.734(2)
_cell_angle_gamma 90.00
_cell_formula_units_Z 4
_cell_length_a 15.462(2)
_cell_length_b 33.213(5)
_cell_length_c 16.066(2)
_cell_measurement_reflns_used 5397
_cell_measurement_temperature 150(2)
_cell_measurement_theta_max 30.5117
_cell_measurement_theta_min 2.6642
_cell_volume 8154.9(19)
_computing_structure_refinement 'SHELXL-97 (Sheldrick, 2008)'
_computing_structure_solution 'SHELXS-97 (Sheldrick, 2008)'
_diffrn_ambient_temperature 150(2)
_diffrn_measured_fraction_theta_full 0.988
_diffrn_measured_fraction_theta_max 0.988
_diffrn_measurement_device_type 'Bruker APEX-II CCD'
_diffrn_measurement_method '\f and \w scans'
_diffrn_radiation_monochromator graphite
_diffrn_radiation_source 'fine-focus sealed tube'
_diffrn_radiation_type MoK\a
_diffrn_radiation_wavelength 0.71073
_diffrn_reflns_av_R_equivalents 0.0692
_diffrn_reflns_av_sigmaI/netI 0.0850
_diffrn_reflns_limit_h_max 18
_diffrn_reflns_limit_h_min -19
_diffrn_reflns_limit_k_max 41
_diffrn_reflns_limit_k_min -41
_diffrn_reflns_limit_l_max 20
_diffrn_reflns_limit_l_min -19
_diffrn_reflns_number 63702
_diffrn_reflns_theta_full 26.43
_diffrn_reflns_theta_max 26.43
_diffrn_reflns_theta_min 1.77
_exptl_absorpt_coefficient_mu 0.766
_exptl_absorpt_correction_T_max 0.9274
_exptl_absorpt_correction_T_min 0.9274
_exptl_absorpt_correction_type multi-scan
_exptl_absorpt_process_details sadabs
_exptl_crystal_colour red
_exptl_crystal_density_diffrn 1.564
_exptl_crystal_density_method 'not measured'
_exptl_crystal_description block
_exptl_crystal_F_000 3936
_exptl_crystal_size_max 0.20
_exptl_crystal_size_mid 0.10
_exptl_crystal_size_min 0.10
_refine_diff_density_max 1.059
_refine_diff_density_min -0.827
_refine_diff_density_rms 0.095
_refine_ls_extinction_method none
_refine_ls_goodness_of_fit_ref 1.006
_refine_ls_hydrogen_treatment constr
_refine_ls_matrix_type full
_refine_ls_number_parameters 1175
_refine_ls_number_reflns 16577
_refine_ls_number_restraints 41
_refine_ls_restrained_S_all 1.009
_refine_ls_R_factor_all 0.1238
_refine_ls_R_factor_gt 0.0629
_refine_ls_shift/su_max 0.001
_refine_ls_shift/su_mean 0.000
_refine_ls_structure_factor_coef Fsqd
_refine_ls_weighting_details 'calc w=1/[\s^2^(Fo^2^)+(0.0825P)^2^+14.4919P] where P=(Fo^2^+2Fc^2^)/3'
_refine_ls_weighting_scheme calc
_refine_ls_wR_factor_gt 0.1498
_refine_ls_wR_factor_ref 0.1791
_reflns_number_gt 9947
_reflns_number_total 16577
_reflns_threshold_expression >2sigma(I)
_cod_data_source_file c1dt11831e.txt
_cod_data_source_block mo_nicky_pyrenecui_on_0m
_cod_original_cell_volume 8155(2)
_cod_original_sg_symbol_H-M P2(1)/n
_cod_database_code 7017992

loop_
_symmetry_equiv_pos_as_xyz
'x, y, z'
'-x+1/2, y+1/2, -z+1/2'
'-x, -y, -z'
'x-1/2, -y-1/2, z-1/2'

loop_
_atom_site_label
_atom_site_type_symbol
_atom_site_fract_x
_atom_site_fract_y
_atom_site_fract_z
_atom_site_U_iso_or_equiv
_atom_site_adp_type
_atom_site_occupancy
_atom_site_symmetry_multiplicity
_atom_site_calc_flag
_atom_site_refinement_flags
Cu1 Cu 0.77390(4) 0.065700(17) 0.68561(3) 0.02486(15) Uani 1 1 d .
Cu2 Cu 0.76836(4) 0.124241(17) 0.80558(4) 0.02586(15) Uani 1 1 d .
S1 S 0.66414(9) 0.12811(4) 0.44858(8) 0.0360(3) Uani 1 1 d .
S2 S 0.86557(10) 0.05726(5) 1.03997(8) 0.0428(4) Uani 1 1 d .
S3 S 0.92964(10) -0.03360(5) 0.82190(9) 0.0452(4) Uani 1 1 d .
S4 S 0.61736(9) 0.22456(4) 0.66992(10) 0.0433(4) Uani 1 1 d .
N1 N 0.6941(2) 0.08172(11) 0.5764(2) 0.0215(8) Uani 1 1 d .
N2 N 0.8463(2) 0.11564(11) 0.6493(2) 0.0229(8) Uani 1 1 d .
N3 N 0.8979(2) 0.10742(12) 0.8220(2) 0.0265(9) Uani 1 1 d .
N4 N 0.7816(3) 0.10519(12) 0.9320(2) 0.0282(9) Uani 1 1 d .
N5 N 0.8716(2) 0.02197(11) 0.7177(2) 0.0259(9) Uani 1 1 d .
N6 N 0.7204(2) 0.03758(11) 0.7815(2) 0.0232(8) Uani 1 1 d .
N7 N 0.6384(2) 0.11217(12) 0.7569(2) 0.0247(9) Uani 1 1 d .
N8 N 0.7356(2) 0.17893(12) 0.7505(2) 0.0278(9) Uani 1 1 d .
C1 C 0.6105(3) 0.07205(14) 0.5352(3) 0.0254(10) Uani 1 1 d .
C2 C 0.5862(3) 0.09436(16) 0.4652(3) 0.0345(12) Uani 1 1 d .
H2 H 0.5317 0.0915 0.4294 0.041 Uiso 1 1 calc R
C3 C 0.7289(3) 0.11077(14) 0.5382(3) 0.0242(10) Uani 1 1 d .
C4 C 0.8140(3) 0.12766(14) 0.5707(3) 0.0245(10) Uani 1 1 d .
C5 C 0.8600(3) 0.15354(15) 0.5250(3) 0.0327(12) Uani 1 1 d .
H5 H 0.8366 0.1608 0.4689 0.039 Uiso 1 1 calc R
C6 C 0.9395(3) 0.16844(16) 0.5620(4) 0.0377(13) Uani 1 1 d .
H6 H 0.9716 0.1864 0.5323 0.045 Uiso 1 1 calc R
C7 C 0.9716(3) 0.15671(15) 0.6427(3) 0.0339(12) Uani 1 1 d .
H7 H 1.0262 0.1668 0.6698 0.041 Uiso 1 1 calc R
C8 C 0.9242(3) 0.13003(14) 0.6850(3) 0.0273(11) Uani 1 1 d .
C9 C 0.9577(3) 0.11622(14) 0.7723(3) 0.0277(11) Uani 1 1 d .
C10 C 1.0472(3) 0.11249(16) 0.8007(3) 0.0361(13) Uani 1 1 d .
H10 H 1.0885 0.1197 0.7651 0.043 Uiso 1 1 calc R
C11 C 1.0753(4) 0.09829(18) 0.8809(4) 0.0457(15) Uani 1 1 d .
H11 H 1.1360 0.0953 0.9006 0.055 Uiso 1 1 calc R
C12 C 1.0154(4) 0.08855(17) 0.9316(4) 0.0424(14) Uani 1 1 d .
H12 H 1.0334 0.0783 0.9867 0.051 Uiso 1 1 calc R
C13 C 0.9271(3) 0.09392(14) 0.9006(3) 0.0297(11) Uani 1 1 d .
C14 C 0.8576(3) 0.08761(15) 0.9523(3) 0.0309(12) Uani 1 1 d .
C15 C 0.7610(4) 0.06995(17) 1.0513(3) 0.0402(13) Uani 1 1 d .
H15 H 0.7314 0.0602 1.0949 0.048 Uiso 1 1 calc R
C16 C 0.7254(3) 0.09593(15) 0.9893(3) 0.0303(11) Uani 1 1 d .
C17 C 0.5554(3) 0.04225(15) 0.5706(3) 0.0274(11) Uani 1 1 d .
C18 C 0.4675(3) 0.05186(16) 0.5732(3) 0.0317(12) Uani 1 1 d .
H18 H 0.4433 0.0757 0.5462 0.038 Uiso 1 1 calc R
C19 C 0.4154(3) 0.02726(16) 0.6143(3) 0.0344(12) Uani 1 1 d .
H19 H 0.3554 0.0338 0.6132 0.041 Uiso 1 1 calc R
C20 C 0.4498(3) -0.00702(16) 0.6572(3) 0.0340(12) Uani 1 1 d .
C21 C 0.4023(3) -0.03080(17) 0.7097(3) 0.0384(13) Uani 1 1 d .
H21 H 0.3439 -0.0235 0.7145 0.046 Uiso 1 1 calc R
C22 C 0.4377(4) -0.06271(18) 0.7518(3) 0.0416(14) Uani 1 1 d .
H22 H 0.4047 -0.0769 0.7876 0.050 Uiso 1 1 calc R
C23 C 0.5247(4) -0.07640(16) 0.7447(3) 0.0370(13) Uani 1 1 d .
C24 C 0.5638(4) -0.10952(18) 0.7887(4) 0.0481(15) Uani 1 1 d .
H24 H 0.5323 -0.1242 0.8251 0.058 Uiso 1 1 calc R
C25 C 0.6477(4) -0.12125(17) 0.7803(4) 0.0481(15) Uani 1 1 d .
H25 H 0.6733 -0.1437 0.8114 0.058 Uiso 1 1 calc R
C26 C 0.6950(4) -0.10090(16) 0.7273(3) 0.0383(13) Uani 1 1 d .
H26 H 0.7520 -0.1098 0.7211 0.046 Uiso 1 1 calc R
C27 C 0.6591(3) -0.06724(15) 0.6831(3) 0.0313(11) Uani 1 1 d .
C28 C 0.7055(3) -0.04414(15) 0.6286(3) 0.0291(11) Uani 1 1 d .
H28 H 0.7607 -0.0535 0.6176 0.035 Uiso 1 1 calc R
C29 C 0.6733(3) -0.00981(14) 0.5927(3) 0.0257(10) Uani 1 1 d .
H29 H 0.7072 0.0049 0.5586 0.031 Uiso 1 1 calc R
C30 C 0.5891(3) 0.00536(14) 0.6043(3) 0.0252(10) Uani 1 1 d .
C31 C 0.5376(3) -0.01891(15) 0.6509(3) 0.0275(11) Uani 1 1 d .
C32 C 0.5733(3) -0.05403(15) 0.6924(3) 0.0297(11) Uani 1 1 d .
C33 C 0.6351(3) 0.11128(15) 0.9780(3) 0.0314(12) Uani 1 1 d .
C34 C 0.5683(3) 0.08547(15) 0.9961(3) 0.0336(12) Uani 1 1 d .
H34 H 0.5830 0.0596 1.0190 0.040 Uiso 1 1 calc R
C35 C 0.4817(3) 0.09713(16) 0.9810(3) 0.0342(12) Uani 1 1 d .
H35 H 0.4377 0.0793 0.9940 0.041 Uiso 1 1 calc R
C36 C 0.4581(3) 0.13497(16) 0.9468(3) 0.0343(12) Uani 1 1 d .
C37 C 0.3681(4) 0.14696(18) 0.9263(4) 0.0441(14) Uani 1 1 d .
H37 H 0.3232 0.1289 0.9364 0.053 Uiso 1 1 calc R
C38 C 0.3464(4) 0.1834(2) 0.8929(4) 0.0525(16) Uani 1 1 d .
H38 H 0.2864 0.1902 0.8779 0.063 Uiso 1 1 calc R
C39 C 0.4117(4) 0.21206(18) 0.8795(4) 0.0459(14) Uani 1 1 d .
C40 C 0.3920(5) 0.2507(2) 0.8464(5) 0.067(2) Uani 1 1 d .
H40 H 0.3326 0.2580 0.8292 0.080 Uiso 1 1 calc R
C41 C 0.4566(5) 0.2780(2) 0.8384(5) 0.071(2) Uani 1 1 d .
H41 H 0.4411 0.3041 0.8168 0.085 Uiso 1 1 calc R
C42 C 0.5433(5) 0.26848(19) 0.8608(4) 0.0587(18) Uani 1 1 d .
H42 H 0.5869 0.2880 0.8550 0.070 Uiso 1 1 calc R
C43 C 0.5678(4) 0.23028(16) 0.8922(4) 0.0426(14) Uani 1 1 d .
C44 C 0.6567(4) 0.21878(16) 0.9162(4) 0.0441(14) Uani 1 1 d .
H44 H 0.7015 0.2382 0.9138 0.053 Uiso 1 1 calc R
C45 C 0.6792(3) 0.18109(15) 0.9422(3) 0.0337(12) Uani 1 1 d .
H45 H 0.7393 0.1743 0.9559 0.040 Uiso 1 1 calc R
C46 C 0.6137(3) 0.15085(14) 0.9498(3) 0.0298(11) Uani 1 1 d .
C47 C 0.5243(3) 0.16232(15) 0.9326(3) 0.0317(12) Uani 1 1 d .
C48 C 0.5008(4) 0.20169(16) 0.9016(3) 0.0374(13) Uani 1 1 d .
C49 C 0.9556(3) 0.01264(15) 0.7024(3) 0.0305(11) Uani 1 1 d .
C50 C 0.9950(4) -0.01648(17) 0.7543(3) 0.0429(14) Uani 1 1 d .
H50 H 1.0526 -0.0261 0.7527 0.051 Uiso 1 1 calc R
C51 C 0.8504(3) 0.00005(14) 0.7802(3) 0.0250(10) Uani 1 1 d .
C52 C 0.7675(3) 0.00506(14) 0.8119(3) 0.0247(10) Uani 1 1 d .
C53 C 0.7392(3) -0.02182(15) 0.8690(3) 0.0310(11) Uani 1 1 d .
H53 H 0.7751 -0.0437 0.8911 0.037 Uiso 1 1 calc R
C54 C 0.6582(3) -0.01585(15) 0.8925(3) 0.0342(12) Uani 1 1 d .
H54 H 0.6369 -0.0339 0.9306 0.041 Uiso 1 1 calc R
C55 C 0.6083(3) 0.01638(15) 0.8602(3) 0.0293(11) Uani 1 1 d .
H55 H 0.5516 0.0204 0.8747 0.035 Uiso 1 1 calc R
C56 C 0.6413(3) 0.04321(14) 0.8063(3) 0.0252(10) Uani 1 1 d .
C57 C 0.5918(3) 0.08026(15) 0.7756(3) 0.0263(11) Uani 1 1 d .
C58 C 0.5009(3) 0.08155(15) 0.7679(3) 0.0284(11) Uani 1 1 d .
H58 H 0.4693 0.0592 0.7848 0.034 Uiso 1 1 calc R
C59 C 0.4575(3) 0.11553(16) 0.7358(3) 0.0347(12) Uani 1 1 d .
H59 H 0.3955 0.1167 0.7297 0.042 Uiso 1 1 calc R
C60 C 0.5042(3) 0.14781(16) 0.7124(3) 0.0330(12) Uani 1 1 d .
H60 H 0.4753 0.1710 0.6873 0.040 Uiso 1 1 calc R
C61 C 0.5955(3) 0.14525(15) 0.7268(3) 0.0279(11) Uani 1 1 d .
C62 C 0.6522(3) 0.17961(15) 0.7166(3) 0.0297(11) Uani 1 1 d .
C63 C 0.7208(4) 0.24357(17) 0.6987(4) 0.0453(15) Uani 1 1 d .
H63 H 0.7379 0.2702 0.6872 0.054 Uiso 1 1 calc R
C64 C 0.7760(3) 0.21492(16) 0.7408(3) 0.0340(12) Uani 1 1 d .
C65 C 0.8681(3) 0.22112(15) 0.7799(3) 0.0314(12) Uani 1 1 d .
C66 C 0.8944(3) 0.20357(15) 0.8587(3) 0.0343(12) Uani 1 1 d .
H66 H 0.8540 0.1873 0.8827 0.041 Uiso 1 1 calc R
C67 C 0.9774(3) 0.20916(15) 0.9027(3) 0.0345(12) Uani 1 1 d .
H67 H 0.9940 0.1958 0.9550 0.041 Uiso 1 1 calc R
C68 C 1.0372(3) 0.23422(15) 0.8711(3) 0.0320(12) Uani 1 1 d .
C69 C 1.1211(3) 0.24376(17) 0.9178(3) 0.0395(13) Uani 1 1 d .
H69 H 1.1387 0.2313 0.9709 0.047 Uiso 1 1 calc R
C70 C 1.1753(3) 0.26984(16) 0.8882(3) 0.0382(13) Uani 1 1 d .
H70 H 1.2297 0.2761 0.9216 0.046 Uiso 1 1 calc R
C71 C 1.1528(3) 0.28840(15) 0.8073(3) 0.0341(12) Uani 1 1 d .
C72 C 1.2073(4) 0.31655(17) 0.7751(4) 0.0399(13) Uani 1 1 d .
H72 H 1.2621 0.3234 0.8072 0.048 Uiso 1 1 calc R
C73 C 1.1822(4) 0.33424(17) 0.6981(3) 0.0408(13) Uani 1 1 d .
H73 H 1.2192 0.3537 0.6781 0.049 Uiso 1 1 calc R
C74 C 1.1046(4) 0.32422(17) 0.6498(3) 0.0409(13) Uani 1 1 d .
H74 H 1.0897 0.3362 0.5958 0.049 Uiso 1 1 calc R
C75 C 1.0472(3) 0.29708(15) 0.6777(3) 0.0335(12) Uani 1 1 d .
C76 C 0.9651(3) 0.28631(16) 0.6299(3) 0.0376(13) Uani 1 1 d .
H76 H 0.9502 0.2968 0.5745 0.045 Uiso 1 1 calc R
C77 C 0.9080(3) 0.26200(16) 0.6601(3) 0.0365(12) Uani 1 1 d .
H77 H 0.8538 0.2559 0.6260 0.044 Uiso 1 1 calc R
C78 C 0.9274(3) 0.24474(14) 0.7439(3) 0.0309(11) Uani 1 1 d .
C79 C 1.0124(3) 0.25229(14) 0.7906(3) 0.0308(11) Uani 1 1 d .
C80 C 1.0718(3) 0.27901(15) 0.7587(3) 0.0304(11) Uani 1 1 d .
C119 C 1.0008(3) 0.03450(15) 0.6408(3) 0.0308(11) Uani 1 1 d .
C120 C 1.0889(3) 0.04620(15) 0.6654(3) 0.0328(12) Uani 1 1 d .
H120 H 1.1178 0.0383 0.7193 0.039 Uiso 1 1 calc R
C121 C 1.1337(3) 0.06820(15) 0.6155(3) 0.0342(12) Uani 1 1 d .
H121 H 1.1928 0.0754 0.6348 0.041 Uiso 1 1 calc R
C122 C 1.0931(3) 0.08061(15) 0.5346(3) 0.0328(12) Uani 1 1 d .
C123 C 1.1359(3) 0.10525(16) 0.4811(3) 0.0356(12) Uani 1 1 d .
H123 H 1.1945 0.1135 0.4997 0.043 Uiso 1 1 calc R
C124 C 1.0963(3) 0.11714(16) 0.4057(4) 0.0380(13) Uani 1 1 d .
H124 H 1.1268 0.1342 0.3727 0.046 Uiso 1 1 calc R
C125 C 1.0088(3) 0.10473(15) 0.3731(3) 0.0314(11) Uani 1 1 d .
C126 C 0.9656(4) 0.11619(16) 0.2942(4) 0.0404(13) Uani 1 1 d .
H126 H 0.9949 0.1328 0.2592 0.049 Uiso 1 1 calc R
C127 C 0.8810(3) 0.10380(16) 0.2659(3) 0.0362(12) Uani 1 1 d .
H127 H 0.8527 0.1121 0.2120 0.043 Uiso 1 1 calc R
C128 C 0.8370(3) 0.07936(16) 0.3153(3) 0.0348(12) Uani 1 1 d .
H128 H 0.7786 0.0714 0.2950 0.042 Uiso 1 1 calc R
C129 C 0.8773(3) 0.06622(15) 0.3947(3) 0.0298(11) Uani 1 1 d .
C130 C 0.8363(3) 0.03957(15) 0.4466(3) 0.0299(11) Uani 1 1 d .
H130 H 0.7800 0.0291 0.4257 0.036 Uiso 1 1 calc R
C131 C 0.8749(3) 0.02874(15) 0.5243(3) 0.0285(11) Uani 1 1 d .
H131 H 0.8453 0.0109 0.5565 0.034 Uiso 1 1 calc R
C132 C 0.9607(3) 0.04378(14) 0.5596(3) 0.0284(11) Uani 1 1 d .
C133 C 1.0064(3) 0.06778(14) 0.5062(3) 0.0250(10) Uani 1 1 d .
C134 C 0.9641(3) 0.07910(15) 0.4250(3) 0.0285(11) Uani 1 1 d .
Cl1 Cl 0.29010(8) 0.03130(4) 0.85828(8) 0.0339(3) Uani 1 1 d .
Cl2 Cl 0.11264(10) 0.15106(4) 0.11982(9) 0.0498(4) Uani 1 1 d .
O1 O 0.3730(2) 0.01283(12) 0.8886(2) 0.0454(10) Uani 1 1 d .
O2 O 0.2989(3) 0.05987(12) 0.7936(2) 0.0524(11) Uani 1 1 d .
O3 O 0.2296(2) 0.00073(12) 0.8233(3) 0.0533(11) Uani 1 1 d .
O4 O 0.2594(3) 0.05137(14) 0.9266(3) 0.0573(12) Uani 1 1 d .
O5 O 0.1351(3) 0.15855(13) 0.2085(2) 0.0553(11) Uani 1 1 d .
O6 O 0.1590(3) 0.11664(15) 0.0953(3) 0.0745(15) Uani 1 1 d .
O7 O 0.0211(3) 0.14055(19) 0.0999(3) 0.0893(18) Uani 1 1 d .
O2S O 0.7611(4) 0.2519(2) 0.1199(4) 0.1075(14) Uani 1 1 d U
O1S O 0.8824(4) 0.2821(2) 0.0891(4) 0.122(2) Uani 1 1 d U
C3S C 0.7025(7) 0.2879(3) 0.1031(6) 0.1032(18) Uani 1 1 d U
H3S1 H 0.7169 0.3032 0.0541 0.124 Uiso 1 1 calc R
H3S2 H 0.6405 0.2795 0.0912 0.124 Uiso 1 1 calc R
C1S C 0.8844(6) 0.2105(3) 0.1156(6) 0.103(2) Uani 1 1 d U
H1S1 H 0.8712 0.1961 0.0620 0.154 Uiso 1 1 calc R
H1S2 H 0.8593 0.1959 0.1592 0.154 Uiso 1 1 calc R
H1S3 H 0.9479 0.2125 0.1318 0.154 Uiso 1 1 calc R
C4S C 0.7178(6) 0.3122(3) 0.1781(6) 0.106(2) Uani 1 1 d U
H4S1 H 0.6927 0.2988 0.2232 0.159 Uiso 1 1 calc R
H4S2 H 0.6901 0.3386 0.1667 0.159 Uiso 1 1 calc R
H4S3 H 0.7809 0.3157 0.1953 0.159 Uiso 1 1 calc R
C2S C 0.8461(7) 0.2517(3) 0.1061(6) 0.1016(16) Uani 1 1 d U
N1S N 0.8467(4) 0.33420(16) 0.9427(4) 0.0670(16) Uani 1 1 d D
O4S O 0.8533(4) 0.36437(17) 0.9888(4) 0.0960(19) Uani 1 1 d D
O3S O 0.7748(3) 0.31878(18) 0.9162(4) 0.0947(18) Uani 1 1 d D
C5S C 0.9234(5) 0.3173(2) 0.9198(5) 0.077(2) Uani 1 1 d .
H5S1 H 0.9446 0.3345 0.8776 0.116 Uiso 1 1 calc R
H5S2 H 0.9105 0.2904 0.8963 0.116 Uiso 1 1 calc R
H5S3 H 0.9684 0.3154 0.9697 0.116 Uiso 1 1 calc R
O8 O 0.1295(6) 0.18520(18) 0.0787(3) 0.145(3) Uani 1 1 d .

loop_
_atom_site_aniso_label
_atom_site_aniso_U_11
_atom_site_aniso_U_22
_atom_site_aniso_U_33
_atom_site_aniso_U_23
_atom_site_aniso_U_13
_atom_site_aniso_U_12
Cu1 0.0303(3) 0.0230(3) 0.0204(3) 0.0037(3) 0.0012(2) 0.0028(2)
Cu2 0.0264(3) 0.0240(3) 0.0259(3) 0.0007(3) -0.0005(2) 0.0019(2)
S1 0.0454(8) 0.0330(7) 0.0256(7) 0.0083(6) -0.0072(6) -0.0023(6)
S2 0.0524(9) 0.0439(9) 0.0286(7) 0.0064(6) -0.0052(6) 0.0085(7)
S3 0.0505(8) 0.0446(9) 0.0422(8) 0.0209(7) 0.0125(7) 0.0235(7)
S4 0.0380(7) 0.0382(8) 0.0528(9) 0.0144(7) 0.0045(7) 0.0090(6)
N1 0.027(2) 0.022(2) 0.0156(19) -0.0024(16) 0.0013(15) 0.0034(16)
N2 0.026(2) 0.018(2) 0.024(2) -0.0030(16) 0.0021(16) 0.0018(16)
N3 0.031(2) 0.023(2) 0.024(2) -0.0044(17) -0.0012(17) 0.0040(17)
N4 0.036(2) 0.024(2) 0.023(2) -0.0035(18) -0.0011(18) 0.0015(18)
N5 0.034(2) 0.021(2) 0.021(2) -0.0026(17) 0.0005(17) 0.0025(17)
N6 0.030(2) 0.021(2) 0.0161(19) -0.0032(16) -0.0018(16) -0.0021(16)
N7 0.029(2) 0.026(2) 0.018(2) -0.0020(17) -0.0009(16) -0.0001(17)
N8 0.032(2) 0.022(2) 0.030(2) 0.0001(18) 0.0078(18) 0.0031(17)
C1 0.033(3) 0.023(3) 0.019(2) -0.003(2) -0.0016(19) 0.000(2)
C2 0.032(3) 0.038(3) 0.030(3) 0.000(2) -0.005(2) -0.001(2)
C3 0.036(3) 0.020(2) 0.016(2) 0.001(2) 0.004(2) 0.007(2)
C4 0.031(2) 0.018(2) 0.025(3) -0.002(2) 0.005(2) 0.004(2)
C5 0.038(3) 0.025(3) 0.035(3) 0.001(2) 0.006(2) 0.001(2)
C6 0.040(3) 0.029(3) 0.048(3) 0.003(3) 0.019(3) -0.003(2)
C7 0.027(3) 0.034(3) 0.042(3) -0.011(2) 0.008(2) -0.005(2)
C8 0.026(2) 0.023(3) 0.034(3) -0.010(2) 0.008(2) 0.002(2)
C9 0.025(2) 0.026(3) 0.030(3) -0.009(2) -0.001(2) 0.002(2)
C10 0.029(3) 0.041(3) 0.038(3) -0.012(3) 0.003(2) 0.006(2)
C11 0.033(3) 0.055(4) 0.044(3) -0.014(3) -0.013(3) 0.013(3)
C12 0.042(3) 0.048(4) 0.033(3) -0.004(3) -0.008(3) 0.009(3)
C13 0.035(3) 0.023(3) 0.027(3) -0.006(2) -0.006(2) 0.004(2)
C14 0.043(3) 0.026(3) 0.019(2) -0.002(2) -0.008(2) 0.003(2)
C15 0.054(3) 0.040(3) 0.027(3) -0.001(3) 0.006(2) -0.003(3)
C16 0.046(3) 0.025(3) 0.020(2) -0.003(2) 0.003(2) -0.004(2)
C17 0.027(2) 0.031(3) 0.022(2) -0.010(2) -0.0008(19) -0.003(2)
C18 0.031(3) 0.034(3) 0.027(3) -0.009(2) -0.004(2) 0.001(2)
C19 0.028(3) 0.043(3) 0.031(3) -0.016(3) 0.003(2) -0.001(2)
C20 0.037(3) 0.035(3) 0.030(3) -0.013(2) 0.003(2) -0.011(2)
C21 0.035(3) 0.046(4) 0.036(3) -0.015(3) 0.010(2) -0.016(3)
C22 0.049(3) 0.045(4) 0.034(3) -0.007(3) 0.016(3) -0.023(3)
C23 0.047(3) 0.038(3) 0.026(3) -0.010(2) 0.004(2) -0.013(3)
C24 0.063(4) 0.042(3) 0.039(3) 0.002(3) 0.003(3) -0.021(3)
C25 0.061(4) 0.031(3) 0.050(4) 0.003(3) 0.000(3) -0.006(3)
C26 0.045(3) 0.030(3) 0.038(3) 0.000(3) 0.003(3) -0.005(2)
C27 0.034(3) 0.027(3) 0.030(3) -0.007(2) -0.002(2) -0.002(2)
C28 0.028(3) 0.031(3) 0.027(3) -0.005(2) 0.002(2) -0.002(2)
C29 0.026(2) 0.027(3) 0.024(2) -0.004(2) 0.0024(19) -0.006(2)
C30 0.030(2) 0.028(3) 0.016(2) -0.006(2) 0.0002(19) -0.006(2)
C31 0.031(3) 0.034(3) 0.017(2) -0.008(2) 0.0028(19) -0.008(2)
C32 0.044(3) 0.026(3) 0.017(2) -0.007(2) -0.002(2) -0.012(2)
C33 0.046(3) 0.028(3) 0.020(3) -0.007(2) 0.008(2) -0.004(2)
C34 0.054(3) 0.026(3) 0.021(3) -0.003(2) 0.005(2) -0.003(2)
C35 0.046(3) 0.032(3) 0.027(3) -0.003(2) 0.013(2) -0.006(2)
C36 0.043(3) 0.031(3) 0.029(3) -0.006(2) 0.008(2) -0.002(2)
C37 0.039(3) 0.041(3) 0.052(4) -0.006(3) 0.008(3) -0.006(3)
C38 0.042(3) 0.056(4) 0.058(4) 0.001(3) 0.003(3) 0.010(3)
C39 0.055(4) 0.040(3) 0.044(3) 0.003(3) 0.013(3) 0.005(3)
C40 0.063(4) 0.051(4) 0.087(5) 0.017(4) 0.014(4) 0.023(4)
C41 0.086(5) 0.034(4) 0.096(6) 0.022(4) 0.027(5) 0.014(4)
C42 0.075(5) 0.036(4) 0.072(5) 0.007(3) 0.032(4) 0.007(3)
C43 0.061(4) 0.026(3) 0.045(3) 0.001(3) 0.023(3) -0.003(3)
C44 0.057(4) 0.029(3) 0.052(4) -0.006(3) 0.024(3) -0.005(3)
C45 0.041(3) 0.027(3) 0.037(3) -0.007(2) 0.018(2) 0.000(2)
C46 0.051(3) 0.020(3) 0.021(3) -0.005(2) 0.013(2) -0.002(2)
C47 0.037(3) 0.033(3) 0.025(3) -0.006(2) 0.007(2) -0.002(2)
C48 0.053(3) 0.029(3) 0.032(3) -0.001(2) 0.010(2) 0.007(3)
C49 0.036(3) 0.026(3) 0.029(3) -0.003(2) 0.005(2) 0.006(2)
C50 0.041(3) 0.045(3) 0.044(3) 0.010(3) 0.011(3) 0.021(3)
C51 0.036(3) 0.020(2) 0.018(2) 0.003(2) -0.0012(19) 0.008(2)
C52 0.033(3) 0.025(3) 0.015(2) -0.002(2) 0.0003(19) -0.001(2)
C53 0.044(3) 0.023(3) 0.025(3) 0.001(2) 0.002(2) 0.002(2)
C54 0.048(3) 0.026(3) 0.030(3) -0.004(2) 0.011(2) -0.009(2)
C55 0.034(3) 0.032(3) 0.023(3) -0.009(2) 0.009(2) -0.009(2)
C56 0.027(2) 0.028(3) 0.020(2) -0.006(2) 0.0008(19) -0.005(2)
C57 0.031(3) 0.032(3) 0.016(2) -0.008(2) 0.0047(19) -0.001(2)
C58 0.031(3) 0.033(3) 0.021(2) -0.005(2) 0.004(2) -0.006(2)
C59 0.029(3) 0.046(3) 0.027(3) -0.008(2) 0.000(2) -0.001(2)
C60 0.028(3) 0.038(3) 0.031(3) -0.003(2) -0.002(2) 0.006(2)
C61 0.031(3) 0.031(3) 0.021(2) 0.000(2) 0.000(2) 0.005(2)
C62 0.032(3) 0.030(3) 0.028(3) 0.002(2) 0.008(2) 0.009(2)
C63 0.046(3) 0.030(3) 0.062(4) 0.010(3) 0.013(3) 0.000(3)
C64 0.037(3) 0.035(3) 0.031(3) 0.007(2) 0.007(2) 0.004(2)
C65 0.042(3) 0.022(3) 0.032(3) 0.000(2) 0.012(2) 0.001(2)
C66 0.042(3) 0.023(3) 0.039(3) 0.002(2) 0.012(2) -0.003(2)
C67 0.045(3) 0.028(3) 0.030(3) 0.004(2) 0.006(2) -0.001(2)
C68 0.044(3) 0.023(3) 0.030(3) 0.002(2) 0.006(2) -0.001(2)
C69 0.046(3) 0.039(3) 0.032(3) 0.006(3) 0.002(2) -0.001(3)
C70 0.038(3) 0.039(3) 0.035(3) 0.000(3) -0.002(2) -0.002(2)
C71 0.043(3) 0.027(3) 0.034(3) -0.003(2) 0.010(2) 0.003(2)
C72 0.039(3) 0.040(3) 0.042(3) 0.001(3) 0.009(3) -0.004(3)
C73 0.044(3) 0.039(3) 0.041(3) 0.008(3) 0.013(3) -0.002(3)
C74 0.050(3) 0.045(3) 0.030(3) 0.007(3) 0.015(3) -0.004(3)
C75 0.045(3) 0.024(3) 0.033(3) 0.003(2) 0.011(2) 0.002(2)
C76 0.047(3) 0.037(3) 0.029(3) 0.008(2) 0.007(2) 0.001(3)
C77 0.043(3) 0.032(3) 0.035(3) 0.004(2) 0.006(2) 0.002(2)
C78 0.039(3) 0.020(3) 0.033(3) -0.003(2) 0.005(2) 0.005(2)
C79 0.039(3) 0.022(3) 0.033(3) -0.004(2) 0.012(2) 0.002(2)
C80 0.037(3) 0.026(3) 0.029(3) -0.002(2) 0.008(2) 0.003(2)
C119 0.034(3) 0.024(3) 0.034(3) -0.004(2) 0.006(2) 0.008(2)
C120 0.031(3) 0.032(3) 0.034(3) -0.001(2) 0.000(2) 0.009(2)
C121 0.029(3) 0.031(3) 0.042(3) -0.007(3) 0.003(2) 0.002(2)
C122 0.032(3) 0.029(3) 0.040(3) -0.010(2) 0.012(2) 0.002(2)
C123 0.031(3) 0.034(3) 0.043(3) -0.008(3) 0.011(2) -0.001(2)
C124 0.039(3) 0.034(3) 0.046(3) 0.000(3) 0.020(3) 0.001(2)
C125 0.039(3) 0.023(3) 0.034(3) 0.000(2) 0.011(2) 0.003(2)
C126 0.044(3) 0.036(3) 0.045(3) 0.002(3) 0.017(3) 0.007(3)
C127 0.041(3) 0.036(3) 0.031(3) 0.003(2) 0.007(2) 0.009(2)
C128 0.034(3) 0.037(3) 0.032(3) -0.004(2) 0.003(2) 0.004(2)
C129 0.032(3) 0.030(3) 0.028(3) -0.006(2) 0.006(2) 0.008(2)
C130 0.027(2) 0.033(3) 0.030(3) -0.006(2) 0.006(2) -0.001(2)
C131 0.029(2) 0.028(3) 0.030(3) -0.007(2) 0.008(2) 0.003(2)
C132 0.035(3) 0.017(2) 0.034(3) -0.006(2) 0.008(2) 0.009(2)
C133 0.025(2) 0.021(2) 0.031(3) -0.001(2) 0.007(2) 0.0066(19)
C134 0.028(2) 0.026(3) 0.033(3) -0.005(2) 0.010(2) 0.006(2)
Cl1 0.0292(6) 0.0386(7) 0.0324(7) 0.0033(6) 0.0003(5) 0.0011(5)
Cl2 0.0668(10) 0.0395(8) 0.0384(8) 0.0049(7) -0.0072(7) 0.0032(7)
O1 0.034(2) 0.048(2) 0.051(2) -0.009(2) -0.0026(17) 0.0135(18)
O2 0.055(2) 0.053(3) 0.047(2) 0.018(2) 0.0006(19) -0.014(2)
O3 0.048(2) 0.048(3) 0.055(3) 0.019(2) -0.0195(19) -0.0158(19)
O4 0.051(2) 0.073(3) 0.049(3) 0.003(2) 0.012(2) 0.028(2)
O5 0.067(3) 0.061(3) 0.036(2) -0.001(2) -0.001(2) 0.002(2)
O6 0.073(3) 0.075(3) 0.068(3) -0.026(3) -0.013(2) 0.025(3)
O7 0.054(3) 0.130(5) 0.079(4) -0.037(3) -0.006(3) -0.005(3)
O2S 0.098(3) 0.106(3) 0.121(3) 0.018(3) 0.028(3) 0.010(2)
O1S 0.122(4) 0.113(4) 0.124(5) 0.030(4) -0.001(4) -0.034(3)
C3S 0.108(4) 0.096(4) 0.108(4) 0.014(3) 0.022(4) 0.006(3)
C1S 0.097(5) 0.107(4) 0.108(6) 0.015(5) 0.030(5) 0.009(4)
C4S 0.113(6) 0.087(5) 0.110(5) 0.017(4) -0.008(5) 0.002(4)
C2S 0.094(3) 0.097(3) 0.116(4) 0.024(3) 0.021(3) -0.006(2)
N1S 0.058(4) 0.062(4) 0.081(4) -0.001(3) 0.011(3) -0.006(3)
O4S 0.095(4) 0.063(4) 0.129(5) -0.038(4) 0.017(4) 0.001(3)
O3S 0.067(3) 0.094(4) 0.117(5) -0.002(4) -0.005(3) -0.020(3)
C5S 0.078(5) 0.062(5) 0.098(6) 0.004(4) 0.034(5) 0.017(4)
O8 0.276(9) 0.083(4) 0.056(4) 0.036(3) -0.033(4) -0.095(5)

loop_
_atom_type_symbol
_atom_type_description
_atom_type_scat_dispersion_real
_atom_type_scat_dispersion_imag
_atom_type_scat_source
C C 0.0033 0.0016 'International Tables Vol C Tables 4.2.6.8 and 6.1.1.4'
H H 0.0000 0.0000 'International Tables Vol C Tables 4.2.6.8 and 6.1.1.4'
N N 0.0061 0.0033 'International Tables Vol C Tables 4.2.6.8 and 6.1.1.4'
O O 0.0106 0.0060 'International Tables Vol C Tables 4.2.6.8 and 6.1.1.4'
S S 0.1246 0.1234 'International Tables Vol C Tables 4.2.6.8 and 6.1.1.4'
Cl Cl 0.1484 0.1585 'International Tables Vol C Tables 4.2.6.8 and 6.1.1.4'
Cu Cu 0.3201 1.2651 'International Tables Vol C Tables 4.2.6.8 and 6.1.1.4'

loop_
_geom_angle_atom_site_label_1
_geom_angle_atom_site_label_2
_geom_angle_atom_site_label_3
_geom_angle
N1 Cu1 N6 119.64(14)
N1 Cu1 N5 134.74(14)
N6 Cu1 N5 81.90(15)
N1 Cu1 N2 80.61(14)
N6 Cu1 N2 146.88(14)
N5 Cu1 N2 102.55(15)
N1 Cu1 Cu2 109.70(10)
N6 Cu1 Cu2 74.90(10)
N5 Cu1 Cu2 114.48(10)
N2 Cu1 Cu2 73.46(10)
N8 Cu2 N3 117.90(16)
N8 Cu2 N7 81.23(15)
N3 Cu2 N7 149.47(15)
N8 Cu2 N4 131.57(15)
N3 Cu2 N4 81.03(15)
N7 Cu2 N4 104.55(15)
N8 Cu2 Cu1 110.86(11)
N3 Cu2 Cu1 76.38(11)
N7 Cu2 Cu1 74.42(11)
N4 Cu2 Cu1 117.05(11)
C2 S1 C3 89.1(2)
C15 S2 C14 89.5(3)
C50 S3 C51 89.5(2)
C63 S4 C62 89.1(3)
C3 N1 C1 111.5(4)
C3 N1 Cu1 110.9(3)
C1 N1 Cu1 137.5(3)
C8 N2 C4 118.5(4)
C8 N2 Cu1 129.4(3)
C4 N2 Cu1 110.6(3)
C9 N3 C13 117.7(4)
C9 N3 Cu2 127.5(3)
C13 N3 Cu2 113.0(3)
C14 N4 C16 111.4(4)
C14 N4 Cu2 109.0(3)
C16 N4 Cu2 136.4(3)
C51 N5 C49 110.9(4)
C51 N5 Cu1 108.4(3)
C49 N5 Cu1 139.9(3)
C52 N6 C56 117.7(4)
C52 N6 Cu1 111.9(3)
C56 N6 Cu1 129.3(3)
C61 N7 C57 118.5(4)
C61 N7 Cu2 112.1(3)
C57 N7 Cu2 126.1(3)
C62 N8 C64 111.8(4)
C62 N8 Cu2 110.8(3)
C64 N8 Cu2 137.4(3)
C2 C1 N1 112.9(4)
C2 C1 C17 125.7(4)
N1 C1 C17 121.3(4)
C1 C2 S1 112.2(4)
C1 C2 H2 123.9
S1 C2 H2 123.9
N1 C3 C4 122.2(4)
N1 C3 S1 114.3(3)
C4 C3 S1 123.5(4)
N2 C4 C5 122.1(4)
N2 C4 C3 114.2(4)
C5 C4 C3 123.7(4)
C6 C5 C4 119.3(5)
C6 C5 H5 120.4
C4 C5 H5 120.4
C7 C6 C5 118.5(5)
C7 C6 H6 120.8
C5 C6 H6 120.8
C6 C7 C8 120.1(5)
C6 C7 H7 120.0
C8 C7 H7 120.0
N2 C8 C7 121.5(5)
N2 C8 C9 117.0(4)
C7 C8 C9 121.4(4)
N3 C9 C10 121.7(5)
N3 C9 C8 117.0(4)
C10 C9 C8 121.3(5)
C11 C10 C9 119.4(5)
C11 C10 H10 120.3
C9 C10 H10 120.3
C12 C11 C10 119.6(5)
C12 C11 H11 120.2
C10 C11 H11 120.2
C11 C12 C13 118.4(5)
C11 C12 H12 120.8
C13 C12 H12 120.8
N3 C13 C12 123.2(5)
N3 C13 C14 114.0(4)
C12 C13 C14 122.8(5)
N4 C14 C13 120.1(4)
N4 C14 S2 114.5(4)
C13 C14 S2 125.4(4)
C16 C15 S2 111.1(4)
C16 C15 H15 124.4
S2 C15 H15 124.4
C15 C16 N4 113.4(5)
C15 C16 C33 125.3(5)
N4 C16 C33 121.2(4)
C18 C17 C30 119.4(5)
C18 C17 C1 118.5(4)
C30 C17 C1 122.0(4)
C19 C18 C17 121.1(5)
C19 C18 H18 119.5
C17 C18 H18 119.5
C18 C19 C20 120.8(5)
C18 C19 H19 119.6
C20 C19 H19 119.6
C19 C20 C31 119.0(5)
C19 C20 C21 123.3(5)
C31 C20 C21 117.7(5)
C22 C21 C20 122.0(5)
C22 C21 H21 119.0
C20 C21 H21 119.0
C21 C22 C23 121.9(5)
C21 C22 H22 119.1
C23 C22 H22 119.1
C24 C23 C32 119.0(5)
C24 C23 C22 123.2(5)
C32 C23 C22 117.8(5)
C25 C24 C23 120.9(6)
C25 C24 H24 119.5
C23 C24 H24 119.5
C26 C25 C24 121.1(6)
C26 C25 H25 119.5
C24 C25 H25 119.5
C25 C26 C27 120.0(5)
C25 C26 H26 120.0
C27 C26 H26 120.0
C26 C27 C32 119.8(5)
C26 C27 C28 122.9(5)
C32 C27 C28 117.3(4)
C29 C28 C27 122.0(5)
C29 C28 H28 119.0
C27 C28 H28 119.0
C28 C29 C30 121.9(5)
C28 C29 H29 119.0
C30 C29 H29 119.0
C17 C30 C31 119.4(4)
C17 C30 C29 123.1(4)
C31 C30 C29 117.4(4)
C32 C31 C30 120.5(4)
C32 C31 C20 120.0(5)
C30 C31 C20 119.5(5)
C31 C32 C23 120.5(5)
C31 C32 C27 120.4(5)
C23 C32 C27 119.1(5)
C34 C33 C46 119.3(5)
C34 C33 C16 118.4(5)
C46 C33 C16 122.3(5)
C35 C34 C33 121.1(5)
C35 C34 H34 119.4
C33 C34 H34 119.4
C34 C35 C36 120.6(5)
C34 C35 H35 119.7
C36 C35 H35 119.7
C35 C36 C47 119.3(5)
C35 C36 C37 121.7(5)
C47 C36 C37 119.0(5)
C38 C37 C36 121.0(5)
C38 C37 H37 119.5
C36 C37 H37 119.5
C37 C38 C39 121.4(6)
C37 C38 H38 119.3
C39 C38 H38 119.3
C40 C39 C48 117.7(6)
C40 C39 C38 123.3(6)
C48 C39 C38 119.0(5)
C41 C40 C39 121.5(6)
C41 C40 H40 119.3
C39 C40 H40 119.3
C40 C41 C42 121.3(6)
C40 C41 H41 119.3
C42 C41 H41 119.3
C41 C42 C43 120.4(6)
C41 C42 H42 119.8
C43 C42 H42 119.8
C42 C43 C44 122.7(6)
C42 C43 C48 118.7(6)
C44 C43 C48 118.6(5)
C45 C44 C43 121.7(5)
C45 C44 H44 119.1
C43 C44 H44 119.1
C44 C45 C46 121.4(5)
C44 C45 H45 119.3
C46 C45 H45 119.3
C33 C46 C47 119.1(5)
C33 C46 C45 122.7(5)
C47 C46 C45 118.1(5)
C36 C47 C46 120.2(5)
C36 C47 C48 119.6(5)
C46 C47 C48 120.2(5)
C39 C48 C47 119.9(5)
C39 C48 C43 120.4(5)
C47 C48 C43 119.7(5)
C50 C49 N5 113.1(5)
C50 C49 C119 123.0(5)
N5 C49 C119 123.7(4)
C49 C50 S3 112.2(4)
C49 C50 H50 123.9
S3 C50 H50 123.9
N5 C51 C52 122.3(4)
N5 C51 S3 114.3(3)
C52 C51 S3 123.4(3)
N6 C52 C53 122.8(4)
N6 C52 C51 114.8(4)
C53 C52 C51 122.4(4)
C54 C53 C52 118.5(5)
C54 C53 H53 120.8
C52 C53 H53 120.8
C55 C54 C53 119.4(5)
C55 C54 H54 120.3
C53 C54 H54 120.3
C54 C55 C56 119.7(5)
C54 C55 H55 120.1
C56 C55 H55 120.1
N6 C56 C55 121.8(4)
N6 C56 C57 117.2(4)
C55 C56 C57 121.0(4)
N7 C57 C58 121.7(4)
N7 C57 C56 117.4(4)
C58 C57 C56 120.9(4)
C59 C58 C57 119.2(5)
C59 C58 H58 120.4
C57 C58 H58 120.4
C58 C59 C60 119.8(5)
C58 C59 H59 120.1
C60 C59 H59 120.1
C59 C60 C61 117.7(5)
C59 C60 H60 121.1
C61 C60 H60 121.1
N7 C61 C60 122.9(5)
N7 C61 C62 114.1(4)
C60 C61 C62 122.8(4)
N8 C62 C61 120.3(4)
N8 C62 S4 114.6(4)
C61 C62 S4 124.9(4)
C64 C63 S4 111.0(4)
C64 C63 H63 124.5
S4 C63 H63 124.5
N8 C64 C63 113.4(5)
N8 C64 C65 120.0(4)
C63 C64 C65 126.4(5)
C78 C65 C66 119.4(5)
C78 C65 C64 123.5(5)
C66 C65 C64 117.1(5)
C67 C66 C65 121.8(5)
C67 C66 H66 119.1
C65 C66 H66 119.1
C66 C67 C68 120.7(5)
C66 C67 H67 119.7
C68 C67 H67 119.7
C67 C68 C79 118.7(5)
C67 C68 C69 122.6(5)
C79 C68 C69 118.7(5)
C70 C69 C68 121.5(5)
C70 C69 H69 119.3
C68 C69 H69 119.3
C69 C70 C71 121.4(5)
C69 C70 H70 119.3
C71 C70 H70 119.3
C80 C71 C72 118.4(5)
C80 C71 C70 118.7(5)
C72 C71 C70 122.9(5)
C73 C72 C71 120.8(5)
C73 C72 H72 119.6
C71 C72 H72 119.6
C74 C73 C72 120.8(5)
C74 C73 H73 119.6
C72 C73 H73 119.6
C73 C74 C75 121.6(5)
C73 C74 H74 119.2
C75 C74 H74 119.2
C74 C75 C76 123.5(5)
C74 C75 C80 118.1(5)
C76 C75 C80 118.4(5)
C77 C76 C75 122.5(5)
C77 C76 H76 118.7
C75 C76 H76 118.7
C76 C77 C78 121.2(5)
C76 C77 H77 119.4
C78 C77 H77 119.4
C65 C78 C79 119.3(5)
C65 C78 C77 123.3(5)
C79 C78 C77 117.4(5)
C68 C79 C80 119.3(5)
C68 C79 C78 120.0(5)
C80 C79 C78 120.6(5)
C71 C80 C79 120.4(5)
C71 C80 C75 120.2(5)
C79 C80 C75 119.4(5)
C132 C119 C120 118.4(5)
C132 C119 C49 123.0(4)
C120 C119 C49 118.6(4)
C121 C120 C119 122.8(5)
C121 C120 H120 118.6
C119 C120 H120 118.6
C120 C121 C122 120.5(5)
C120 C121 H121 119.8
C122 C121 H121 119.8
C121 C122 C133 118.3(5)
C121 C122 C123 122.8(5)
C133 C122 C123 118.9(5)
C124 C123 C122 122.0(5)
C124 C123 H123 119.0
C122 C123 H123 119.0
C123 C124 C125 121.7(5)
C123 C124 H124 119.2
C125 C124 H124 119.2
C126 C125 C124 123.3(5)
C126 C125 C134 118.9(5)
C124 C125 C134 117.8(5)
C127 C126 C125 121.1(5)
C127 C126 H126 119.4
C125 C126 H126 119.4
C126 C127 C128 120.7(5)
C126 C127 H127 119.7
C128 C127 H127 119.7
C127 C128 C129 121.0(5)
C127 C128 H128 119.5
C129 C128 H128 119.5
C128 C129 C134 119.0(5)
C128 C129 C130 123.3(5)
C134 C129 C130 117.7(4)
C131 C130 C129 122.2(5)
C131 C130 H130 118.9
C129 C130 H130 118.9
C130 C131 C132 121.4(5)
C130 C131 H131 119.3
C132 C131 H131 119.3
C119 C132 C133 119.6(4)
C119 C132 C131 122.8(5)
C133 C132 C131 117.5(4)
C122 C133 C134 120.0(4)
C122 C133 C132 120.2(4)
C134 C133 C132 119.8(4)
C133 C134 C129 121.0(5)
C133 C134 C125 119.6(4)
C129 C134 C125 119.3(4)
O4 Cl1 O2 109.2(3)
O4 Cl1 O3 111.0(3)
O2 Cl1 O3 108.3(2)
O4 Cl1 O1 108.8(2)
O2 Cl1 O1 110.6(2)
O3 Cl1 O1 109.0(2)
O8 Cl2 O6 113.0(5)
O8 Cl2 O5 107.7(3)
O6 Cl2 O5 110.7(3)
O8 Cl2 O7 110.3(4)
O6 Cl2 O7 105.1(3)
O5 Cl2 O7 110.1(3)
C2S O2S C3S 123.0(8)
C4S C3S O2S 106.2(8)
C4S C3S H3S1 110.5
O2S C3S H3S1 110.5
C4S C3S H3S2 110.5
O2S C3S H3S2 110.5
H3S1 C3S H3S2 108.7
C2S C1S H1S1 109.5
C2S C1S H1S2 109.5
H1S1 C1S H1S2 109.5
C2S C1S H1S3 109.5
H1S1 C1S H1S3 109.5
H1S2 C1S H1S3 109.5
C3S C4S H4S1 109.5
C3S C4S H4S2 109.5
H4S1 C4S H4S2 109.5
C3S C4S H4S3 109.5
H4S1 C4S H4S3 109.5
H4S2 C4S H4S3 109.5
O1S C2S O2S 121.6(10)
O1S C2S C1S 126.9(10)
O2S C2S C1S 111.5(9)
O3S N1S O4S 121.8(6)
O3S N1S C5S 119.5(6)
O4S N1S C5S 118.7(6)
N1S C5S H5S1 109.5
N1S C5S H5S2 109.5
H5S1 C5S H5S2 109.5
N1S C5S H5S3 109.5
H5S1 C5S H5S3 109.5
H5S2 C5S H5S3 109.5

loop_
_geom_bond_atom_site_label_1
_geom_bond_atom_site_label_2
_geom_bond_distance
Cu1 N1 2.056(3)
Cu1 N6 2.078(4)
Cu1 N5 2.102(4)
Cu1 N2 2.132(4)
Cu1 Cu2 2.7483(9)
Cu2 N8 2.050(4)
Cu2 N3 2.057(4)
Cu2 N7 2.081(4)
Cu2 N4 2.108(4)
S1 C2 1.697(5)
S1 C3 1.723(4)
S2 C15 1.708(6)
S2 C14 1.721(5)
S3 C50 1.691(6)
S3 C51 1.717(4)
S4 C63 1.717(6)
S4 C62 1.720(5)
N1 C3 1.303(6)
N1 C1 1.397(5)
N2 C8 1.341(6)
N2 C4 1.345(6)
N3 C9 1.343(6)
N3 C13 1.351(6)
N4 C14 1.308(6)
N4 C16 1.393(6)
N5 C51 1.320(6)
N5 C49 1.394(6)
N6 C52 1.351(6)
N6 C56 1.355(6)
N7 C61 1.336(6)
N7 C57 1.340(6)
N8 C62 1.321(6)
N8 C64 1.369(6)
C1 C2 1.352(7)
C1 C17 1.476(7)
C2 H2 0.9500
C3 C4 1.453(6)
C4 C5 1.394(7)
C5 C6 1.375(7)
C5 H5 0.9500
C6 C7 1.373(7)
C6 H6 0.9500
C7 C8 1.391(7)
C7 H7 0.9500
C8 C9 1.491(7)
C9 C10 1.396(6)
C10 C11 1.378(8)
C10 H10 0.9500
C11 C12 1.362(8)
C11 H11 0.9500
C12 C13 1.391(7)
C12 H12 0.9500
C13 C14 1.469(7)
C15 C16 1.369(7)
C15 H15 0.9500
C16 C33 1.471(7)
C17 C18 1.403(6)
C17 C30 1.407(7)
C18 C19 1.383(7)
C18 H18 0.9500
C19 C20 1.395(7)
C19 H19 0.9500
C20 C31 1.433(7)
C20 C21 1.436(7)
C21 C22 1.330(8)
C21 H21 0.9500
C22 C23 1.441(8)
C22 H22 0.9500
C23 C24 1.395(8)
C23 C32 1.420(7)
C24 C25 1.381(8)
C24 H24 0.9500
C25 C26 1.379(8)
C25 H25 0.9500
C26 C27 1.394(7)
C26 H26 0.9500
C27 C32 1.427(7)
C27 C28 1.436(7)
C28 C29 1.339(7)
C28 H28 0.9500
C29 C30 1.434(6)
C29 H29 0.9500
C30 C31 1.423(7)
C31 C32 1.414(7)
C33 C34 1.407(7)
C33 C46 1.413(7)
C34 C35 1.379(7)
C34 H34 0.9500
C35 C36 1.398(7)
C35 H35 0.9500
C36 C47 1.413(7)
C36 C37 1.437(7)
C37 C38 1.345(8)
C37 H37 0.9500
C38 C39 1.427(8)
C38 H38 0.9500
C39 C40 1.404(8)
C39 C48 1.413(8)
C40 C41 1.370(10)
C40 H40 0.9500
C41 C42 1.370(9)
C41 H41 0.9500
C42 C43 1.396(8)
C42 H42 0.9500
C43 C44 1.423(8)
C43 C48 1.429(8)
C44 C45 1.349(7)
C44 H44 0.9500
C45 C46 1.444(7)
C45 H45 0.9500
C46 C47 1.419(7)
C47 C48 1.427(7)
C49 C50 1.359(7)
C49 C119 1.486(7)
C50 H50 0.9500
C51 C52 1.459(7)
C52 C53 1.397(7)
C53 C54 1.377(7)
C53 H53 0.9500
C54 C55 1.374(7)
C54 H54 0.9500
C55 C56 1.393(7)
C55 H55 0.9500
C56 C57 1.493(7)
C57 C58 1.394(6)
C58 C59 1.373(7)
C58 H58 0.9500
C59 C60 1.376(7)
C59 H59 0.9500
C60 C61 1.399(6)
C60 H60 0.9500
C61 C62 1.464(7)
C63 C64 1.384(7)
C63 H63 0.9500
C64 C65 1.481(7)
C65 C78 1.397(7)
C65 C66 1.398(7)
C66 C67 1.380(7)
C66 H66 0.9500
C67 C68 1.395(7)
C67 H67 0.9500
C68 C79 1.425(7)
C68 C69 1.432(7)
C69 C70 1.342(7)
C69 H69 0.9500
C70 C71 1.433(7)
C70 H70 0.9500
C71 C80 1.407(7)
C71 C72 1.408(7)
C72 C73 1.371(7)
C72 H72 0.9500
C73 C74 1.368(7)
C73 H73 0.9500
C74 C75 1.386(7)
C74 H74 0.9500
C75 C76 1.426(7)
C75 C80 1.432(7)
C76 C77 1.340(7)
C76 H76 0.9500
C77 C78 1.452(7)
C77 H77 0.9500
C78 C79 1.432(7)
C79 C80 1.427(7)
C119 C132 1.391(7)
C119 C120 1.413(7)
C120 C121 1.351(7)
C120 H120 0.9500
C121 C122 1.415(7)
C121 H121 0.9500
C122 C133 1.415(6)
C122 C123 1.421(7)
C123 C124 1.332(7)
C123 H123 0.9500
C124 C125 1.436(7)
C124 H124 0.9500
C125 C126 1.393(7)
C125 C134 1.440(7)
C126 C127 1.381(7)
C126 H126 0.9500
C127 C128 1.384(7)
C127 H127 0.9500
C128 C129 1.402(7)
C128 H128 0.9500
C129 C134 1.423(7)
C129 C130 1.429(7)
C130 C131 1.347(7)
C130 H130 0.9500
C131 C132 1.450(7)
C131 H131 0.9500
C132 C133 1.434(7)
C133 C134 1.418(7)
Cl1 O4 1.426(4)
Cl1 O2 1.429(4)
Cl1 O3 1.436(4)
Cl1 O1 1.438(4)
Cl2 O8 1.358(5)
Cl2 O6 1.436(5)
Cl2 O5 1.437(4)
Cl2 O7 1.445(5)
O2S C2S 1.365(10)
O2S C3S 1.501(10)
O1S C2S 1.207(10)
C3S C4S 1.438(12)
C3S H3S1 0.9900
C3S H3S2 0.9900
C1S C2S 1.488(13)
C1S H1S1 0.9800
C1S H1S2 0.9800
C1S H1S3 0.9800
C4S H4S1 0.9800
C4S H4S2 0.9800
C4S H4S3 0.9800
N1S O3S 1.240(5)
N1S O4S 1.241(5)
N1S C5S 1.409(9)
C5S H5S1 0.9800
C5S H5S2 0.9800
C5S H5S3 0.9800
